data_4335488
loop_
_publ_author_name
'Tiddo J. Mooibroek'
'Erica C. M. Wenker'
'Wietse Smit'
'Ilpo Mutikainen'
'Martin Lutz'
'Elisabeth Bouwman'

_publ_contact_author_address
; Bijvoet Center for Biomolecular Research
  Crystal and Structural Chemistry
  Utrecht University
  Padualaan 8
  3584 CH Utrecht
  The Netherlands
;
_publ_contact_author_email m.lutz@uu.nl
_publ_contact_author_fax '[+31] 30 2533940'
_publ_contact_author_name 'Martin Lutz'
_publ_contact_author_phone '[+31] 30 2533902'
_publ_section_title
;
 Homogeneous Hydrogenation and Isomerization of 1-Octene Catalyzed by
 Nickel(II) Complexes with Bidentate Diarylphosphane Ligands
;
_journal_name_full 'Inorganic Chemistry'
_journal_page_first 8190
_journal_page_last 8201
_journal_paper_doi 10.1021/ic400973t
_journal_volume 52
_journal_year 2013
_chemical_formula_sum 'C39 H50 I2 Ni O4 P2'
_chemical_formula_weight 957.24
_chemical_name_systematic
; 
 ? 
;
_space_group_IT_number 15
_symmetry_cell_setting monoclinic
_symmetry_space_group_name_Hall '-C 2yc'
_symmetry_space_group_name_H-M 'C 1 2/c 1'
_atom_sites_solution_hydrogens geom
_atom_sites_solution_primary direct
_atom_sites_solution_secondary difmap
_audit_creation_method SHELXL-97
_cell_angle_alpha 90.00
_cell_angle_beta 100.130(10)
_cell_angle_gamma 90.00
_cell_formula_units_Z 4
_cell_length_a 20.816(2)
_cell_length_b 11.3200(10)
_cell_length_c 17.623(2)
_cell_measurement_reflns_used 30037
_cell_measurement_temperature 173(2)
_cell_measurement_theta_max 27.51
_cell_measurement_theta_min 2.80
_cell_volume 4087.9(7)
_computing_cell_refinement 'DirAx (Duisenberg 1992)'
_computing_data_collection 'COLLECT (Nonius, 2002)'
_computing_data_reduction 'COLLECT/EVAL (Nonius, 2002)'
_computing_molecular_graphics 'SHELXTL (Sheldrick, 1990)'
_computing_publication_material 'SHELXTL (Sheldrick, 1990)'
_computing_structure_refinement 'SHELXL97 (Sheldrick, 1997)'
_computing_structure_solution 'SHELXS97 (Sheldrick, 1990)'
_diffrn_ambient_temperature 173(2)
_diffrn_measured_fraction_theta_full 0.995
_diffrn_measured_fraction_theta_max 0.995
_diffrn_measurement_device_type kappaCCD
_diffrn_measurement_method \f-scan
_diffrn_radiation_monochromator graphite
_diffrn_radiation_source 'fine-focus sealed tube'
_diffrn_radiation_type MoK\a
_diffrn_radiation_wavelength 0.71073
_diffrn_reflns_av_R_equivalents 0.0306
_diffrn_reflns_av_sigmaI/netI 0.0180
_diffrn_reflns_limit_h_max 26
_diffrn_reflns_limit_h_min -26
_diffrn_reflns_limit_k_max 14
_diffrn_reflns_limit_k_min -14
_diffrn_reflns_limit_l_max 22
_diffrn_reflns_limit_l_min -22
_diffrn_reflns_number 30037
_diffrn_reflns_theta_full 27.51
_diffrn_reflns_theta_max 27.51
_diffrn_reflns_theta_min 2.80
_exptl_absorpt_coefficient_mu 2.100
_exptl_absorpt_correction_T_max 0.9023
_exptl_absorpt_correction_T_min 0.5715
_exptl_absorpt_correction_type multi-scan
_exptl_absorpt_process_details 'SADABS (Sheldrick, 1996)'
_exptl_crystal_colour red
_exptl_crystal_density_diffrn 1.555
_exptl_crystal_description plate
_exptl_crystal_F_000 1920
_exptl_crystal_size_max 0.30
_exptl_crystal_size_mid 0.10
_exptl_crystal_size_min 0.05
_refine_diff_density_max 0.341
_refine_diff_density_min -1.004
_refine_diff_density_rms 0.078
_refine_ls_extinction_method none
_refine_ls_goodness_of_fit_ref 1.128
_refine_ls_hydrogen_treatment constr
_refine_ls_matrix_type full
_refine_ls_number_parameters 221
_refine_ls_number_reflns 4682
_refine_ls_number_restraints 0
_refine_ls_restrained_S_all 1.128
_refine_ls_R_factor_all 0.0272
_refine_ls_R_factor_gt 0.0199
_refine_ls_shift/su_max 0.004
_refine_ls_shift/su_mean 0.000
_refine_ls_structure_factor_coef Fsqd
_refine_ls_weighting_details 'calc w=1/[\s^2^(Fo^2^)+(0.0218P)^2^+5.9059P] where P=(Fo^2^+2Fc^2^)/3'
_refine_ls_weighting_scheme calc
_refine_ls_wR_factor_gt 0.0469
_refine_ls_wR_factor_ref 0.0512
_reflns_number_gt 4140
_reflns_number_total 4682
_reflns_threshold_expression >2sigma(I)
_cod_data_source_file ic400973t_si_003.cif
_cod_data_source_block ws25
_cod_database_code 4335488

loop_
_symmetry_equiv_pos_as_xyz
'x, y, z'
'-x, y, -z+1/2'
'x+1/2, y+1/2, z'
'-x+1/2, y+1/2, -z+1/2'
'-x, -y, -z'
'x, -y, z-1/2'
'-x+1/2, -y+1/2, -z'
'x+1/2, -y+1/2, z-1/2'

loop_
_atom_site_label
_atom_site_type_symbol
_atom_site_fract_x
_atom_site_fract_y
_atom_site_fract_z
_atom_site_U_iso_or_equiv
_atom_site_adp_type
_atom_site_occupancy
_atom_site_symmetry_multiplicity
_atom_site_calc_flag
_atom_site_refinement_flags
Ni1 Ni -0.5000 -0.04423(3) -0.7500 0.01292(7) Uani 1 2 d S
P1 P -0.56115(2) -0.17877(4) -0.70954(2) 0.01317(9) Uani 1 1 d .
I31 I -0.586432(6) 0.111573(11) -0.742883(7) 0.02131(5) Uani 1 1 d .
C1 C -0.51885(9) -0.32034(16) -0.68461(10) 0.0171(3) Uani 1 1 d .
H1A H -0.4783 -0.3031 -0.6477 0.021 Uiso 1 1 calc R
H1B H -0.5469 -0.3689 -0.6569 0.021 Uiso 1 1 calc R
C2 C -0.5000 -0.3976(2) -0.7500 0.0185(5) Uani 1 2 d S
C3 C -0.55854(10) -0.47615(19) -0.78575(12) 0.0266(4) Uani 1 1 d .
H3A H -0.5736 -0.5203 -0.7436 0.032 Uiso 1 1 calc R
H3B H -0.5948 -0.4240 -0.8094 0.032 Uiso 1 1 calc R
C4 C -0.54531(13) -0.5647(2) -0.84655(15) 0.0382(5) Uani 1 1 d .
H4A H -0.5859 -0.6058 -0.8680 0.057 Uiso 1 1 calc R
H4B H -0.5127 -0.6223 -0.8228 0.057 Uiso 1 1 calc R
H4C H -0.5288 -0.5227 -0.8879 0.057 Uiso 1 1 calc R
C101 C -0.58938(9) -0.13838(16) -0.62006(10) 0.0169(3) Uani 1 1 d .
C102 C -0.65470(10) -0.11070(18) -0.62054(11) 0.0222(4) Uani 1 1 d .
H10A H -0.6838 -0.1041 -0.6684 0.027 Uiso 1 1 calc R
C103 C -0.67796(11) -0.0926(2) -0.55240(13) 0.0292(5) Uani 1 1 d .
H10B H -0.7225 -0.0728 -0.5535 0.035 Uiso 1 1 calc R
C104 C -0.63557(12) -0.1036(2) -0.48263(13) 0.0310(5) Uani 1 1 d .
H10C H -0.6518 -0.0961 -0.4358 0.037 Uiso 1 1 calc R
C105 C -0.56998(11) -0.12527(18) -0.48047(11) 0.0261(4) Uani 1 1 d .
H10D H -0.5412 -0.1309 -0.4324 0.031 Uiso 1 1 calc R
C106 C -0.54616(9) -0.13897(16) -0.54938(11) 0.0187(4) Uani 1 1 d .
O106 O -0.48173(7) -0.14984(13) -0.55416(7) 0.0224(3) Uani 1 1 d .
C107 C -0.43528(10) -0.1729(2) -0.48475(11) 0.0269(4) Uani 1 1 d .
H10E H -0.4466 -0.1249 -0.4420 0.032 Uiso 1 1 calc R
H10F H -0.3911 -0.1493 -0.4926 0.032 Uiso 1 1 calc R
C108 C -0.43496(14) -0.3008(2) -0.46360(15) 0.0437(6) Uani 1 1 d .
H10G H -0.4055 -0.3131 -0.4144 0.066 Uiso 1 1 calc R
H10H H -0.4199 -0.3478 -0.5038 0.066 Uiso 1 1 calc R
H10I H -0.4792 -0.3253 -0.4588 0.066 Uiso 1 1 calc R
C501 C -0.63589(8) -0.21480(17) -0.77599(11) 0.0187(4) Uani 1 1 d .
C502 C -0.64795(9) -0.16377(19) -0.84882(11) 0.0230(4) Uani 1 1 d .
H50A H -0.6175 -0.1093 -0.8631 0.028 Uiso 1 1 calc R
C503 C -0.70415(10) -0.1915(2) -0.90116(12) 0.0344(5) Uani 1 1 d .
H50B H -0.7117 -0.1573 -0.9512 0.041 Uiso 1 1 calc R
C504 C -0.74859(11) -0.2690(3) -0.87957(14) 0.0428(6) Uani 1 1 d .
H50C H -0.7876 -0.2861 -0.9147 0.051 Uiso 1 1 calc R
C505 C -0.73792(10) -0.3227(2) -0.80796(14) 0.0365(6) Uani 1 1 d .
H50D H -0.7689 -0.3766 -0.7943 0.044 Uiso 1 1 calc R
C506 C -0.68113(9) -0.29668(19) -0.75623(12) 0.0237(4) Uani 1 1 d .
O506 O -0.66470(7) -0.34757(14) -0.68561(9) 0.0278(3) Uani 1 1 d .
C507 C -0.71215(13) -0.4144(3) -0.65369(16) 0.0458(7) Uani 1 1 d .
H50E H -0.7212 -0.4905 -0.6812 0.055 Uiso 1 1 calc R
H50F H -0.7535 -0.3697 -0.6578 0.055 Uiso 1 1 calc R
C508 C -0.68289(14) -0.4351(2) -0.57076(16) 0.0449(6) Uani 1 1 d .
H50G H -0.7125 -0.4842 -0.5466 0.067 Uiso 1 1 calc R
H50H H -0.6762 -0.3592 -0.5438 0.067 Uiso 1 1 calc R
H50I H -0.6409 -0.4755 -0.5676 0.067 Uiso 1 1 calc R

loop_
_atom_site_aniso_label
_atom_site_aniso_U_11
_atom_site_aniso_U_22
_atom_site_aniso_U_33
_atom_site_aniso_U_23
_atom_site_aniso_U_13
_atom_site_aniso_U_12
Ni1 0.00897(14) 0.01723(15) 0.01269(15) 0.000 0.00229(11) 0.000
P1 0.0085(2) 0.0191(2) 0.0121(2) -0.00091(16) 0.00236(15) -0.00082(16)
I31 0.01739(7) 0.02251(7) 0.02480(7) 0.00078(5) 0.00586(5) 0.00556(5)
C1 0.0137(8) 0.0196(9) 0.0189(8) 0.0027(7) 0.0053(6) -0.0001(7)
C2 0.0188(13) 0.0174(12) 0.0206(13) 0.000 0.0072(10) 0.000
C3 0.0266(10) 0.0237(10) 0.0317(11) -0.0061(8) 0.0114(8) -0.0067(8)
C4 0.0474(14) 0.0291(11) 0.0400(13) -0.0104(10) 0.0128(11) -0.0076(11)
C101 0.0171(9) 0.0190(8) 0.0159(8) 0.0000(7) 0.0066(7) -0.0014(7)
C102 0.0188(9) 0.0272(10) 0.0218(9) -0.0023(8) 0.0067(7) 0.0013(8)
C103 0.0244(10) 0.0342(12) 0.0330(11) -0.0043(9) 0.0164(9) 0.0028(9)
C104 0.0406(13) 0.0337(12) 0.0237(10) -0.0043(9) 0.0197(9) -0.0008(10)
C105 0.0351(12) 0.0279(10) 0.0160(9) -0.0014(8) 0.0069(8) -0.0013(8)
C106 0.0201(9) 0.0186(9) 0.0178(9) -0.0007(7) 0.0044(7) -0.0021(7)
O106 0.0176(6) 0.0330(7) 0.0151(6) 0.0000(6) -0.0012(5) -0.0023(6)
C107 0.0236(10) 0.0362(12) 0.0177(9) 0.0012(8) -0.0050(7) -0.0012(9)
C108 0.0489(16) 0.0383(14) 0.0400(14) 0.0105(11) -0.0027(11) 0.0056(12)
C501 0.0100(8) 0.0265(10) 0.0196(9) -0.0069(7) 0.0021(7) 0.0004(7)
C502 0.0175(9) 0.0320(11) 0.0186(9) -0.0065(8) 0.0007(7) 0.0040(8)
C503 0.0224(11) 0.0568(15) 0.0210(10) -0.0104(10) -0.0042(8) 0.0079(10)
C504 0.0150(10) 0.0743(19) 0.0359(13) -0.0237(13) -0.0046(9) -0.0043(11)
C505 0.0147(10) 0.0548(15) 0.0405(13) -0.0180(11) 0.0059(9) -0.0120(10)
C506 0.0136(9) 0.0309(10) 0.0274(10) -0.0100(8) 0.0057(7) -0.0032(8)
O506 0.0179(7) 0.0324(8) 0.0349(8) 0.0003(6) 0.0097(6) -0.0103(6)
C507 0.0363(14) 0.0532(16) 0.0540(16) -0.0026(13) 0.0246(12) -0.0251(12)
C508 0.0497(16) 0.0406(14) 0.0517(16) 0.0065(12) 0.0287(13) -0.0083(12)

loop_
_atom_type_symbol
_atom_type_description
_atom_type_scat_dispersion_real
_atom_type_scat_dispersion_imag
_atom_type_scat_source
C C 0.0033 0.0016 'International Tables Vol C Tables 4.2.6.8 and 6.1.1.4'
H H 0.0000 0.0000 'International Tables Vol C Tables 4.2.6.8 and 6.1.1.4'
I I -0.4742 1.8119 'International Tables Vol C Tables 4.2.6.8 and 6.1.1.4'
Ni Ni 0.3393 1.1124 'International Tables Vol C Tables 4.2.6.8 and 6.1.1.4'
O O 0.0106 0.0060 'International Tables Vol C Tables 4.2.6.8 and 6.1.1.4'
P P 0.1023 0.0942 'International Tables Vol C Tables 4.2.6.8 and 6.1.1.4'

loop_
_geom_angle_atom_site_label_1
_geom_angle_atom_site_label_2
_geom_angle_atom_site_label_3
_geom_angle
_geom_angle_site_symmetry_1
_geom_angle_site_symmetry_3
P1 Ni1 P1 91.54(3) . 2_453
P1 Ni1 I31 163.699(12) . 2_453
P1 Ni1 I31 90.548(14) 2_453 2_453
P1 Ni1 I31 90.548(14) . .
P1 Ni1 I31 163.699(12) 2_453 .
I31 Ni1 I31 91.972(14) 2_453 .
C501 P1 C101 103.99(8) . .
C501 P1 C1 106.06(9) . .
C101 P1 C1 102.91(8) . .
C501 P1 Ni1 115.29(7) . .
C101 P1 Ni1 113.58(6) . .
C1 P1 Ni1 113.75(6) . .
C2 C1 P1 119.04(13) . .
C2 C1 H1A 107.6 . .
P1 C1 H1A 107.6 . .
C2 C1 H1B 107.6 . .
P1 C1 H1B 107.6 . .
H1A C1 H1B 107.0 . .
C3 C2 C3 110.0(2) . 2_453
C3 C2 C1 107.76(11) . 2_453
C3 C2 C1 109.99(10) 2_453 2_453
C3 C2 C1 109.99(10) . .
C3 C2 C1 107.76(11) 2_453 .
C1 C2 C1 111.4(2) 2_453 .
C4 C3 C2 115.83(17) . .
C4 C3 H3A 108.3 . .
C2 C3 H3A 108.3 . .
C4 C3 H3B 108.3 . .
C2 C3 H3B 108.3 . .
H3A C3 H3B 107.4 . .
C3 C4 H4A 109.5 . .
C3 C4 H4B 109.5 . .
H4A C4 H4B 109.5 . .
C3 C4 H4C 109.5 . .
H4A C4 H4C 109.5 . .
H4B C4 H4C 109.5 . .
C102 C101 C106 118.63(17) . .
C102 C101 P1 120.69(14) . .
C106 C101 P1 120.64(14) . .
C103 C102 C101 121.12(19) . .
C103 C102 H10A 119.4 . .
C101 C102 H10A 119.4 . .
C102 C103 C104 119.3(2) . .
C102 C103 H10B 120.3 . .
C104 C103 H10B 120.3 . .
C105 C104 C103 120.80(19) . .
C105 C104 H10C 119.6 . .
C103 C104 H10C 119.6 . .
C104 C105 C106 119.70(19) . .
C104 C105 H10D 120.2 . .
C106 C105 H10D 120.2 . .
O106 C106 C105 124.48(17) . .
O106 C106 C101 115.45(16) . .
C105 C106 C101 120.04(18) . .
C106 O106 C107 118.91(15) . .
O106 C107 C108 111.05(18) . .
O106 C107 H10E 109.4 . .
C108 C107 H10E 109.4 . .
O106 C107 H10F 109.4 . .
C108 C107 H10F 109.4 . .
H10E C107 H10F 108.0 . .
C107 C108 H10G 109.5 . .
C107 C108 H10H 109.5 . .
H10G C108 H10H 109.5 . .
C107 C108 H10I 109.5 . .
H10G C108 H10I 109.5 . .
H10H C108 H10I 109.5 . .
C502 C501 C506 118.82(17) . .
C502 C501 P1 119.73(15) . .
C506 C501 P1 121.41(15) . .
C501 C502 C503 120.8(2) . .
C501 C502 H50A 119.6 . .
C503 C502 H50A 119.6 . .
C504 C503 C502 119.2(2) . .
C504 C503 H50B 120.4 . .
C502 C503 H50B 120.4 . .
C503 C504 C505 121.6(2) . .
C503 C504 H50C 119.2 . .
C505 C504 H50C 119.2 . .
C504 C505 C506 119.1(2) . .
C504 C505 H50D 120.5 . .
C506 C505 H50D 120.5 . .
O506 C506 C505 123.9(2) . .
O506 C506 C501 115.72(17) . .
C505 C506 C501 120.4(2) . .
C506 O506 C507 120.16(18) . .
O506 C507 C508 106.0(2) . .
O506 C507 H50E 110.5 . .
C508 C507 H50E 110.5 . .
O506 C507 H50F 110.5 . .
C508 C507 H50F 110.5 . .
H50E C507 H50F 108.7 . .
C507 C508 H50G 109.5 . .
C507 C508 H50H 109.5 . .
H50G C508 H50H 109.5 . .
C507 C508 H50I 109.5 . .
H50G C508 H50I 109.5 . .
H50H C508 H50I 109.5 . .

loop_
_geom_bond_atom_site_label_1
_geom_bond_atom_site_label_2
_geom_bond_distance
_geom_bond_site_symmetry_2
Ni1 P1 2.1835(5) .
Ni1 P1 2.1835(5) 2_453
Ni1 I31 2.5382(3) 2_453
Ni1 I31 2.5382(3) .
P1 C501 1.8215(18) .
P1 C101 1.8349(18) .
P1 C1 1.8439(19) .
C1 C2 1.551(2) .
C1 H1A 0.9900 .
C1 H1B 0.9900 .
C2 C3 1.550(2) .
C2 C3 1.550(2) 2_453
C2 C1 1.551(2) 2_453
C3 C4 1.527(3) .
C3 H3A 0.9900 .
C3 H3B 0.9900 .
C4 H4A 0.9800 .
C4 H4B 0.9800 .
C4 H4C 0.9800 .
C101 C102 1.394(3) .
C101 C106 1.402(3) .
C102 C103 1.387(3) .
C102 H10A 0.9500 .
C103 C104 1.387(3) .
C103 H10B 0.9500 .
C104 C105 1.381(3) .
C104 H10C 0.9500 .
C105 C106 1.399(3) .
C105 H10D 0.9500 .
C106 O106 1.364(2) .
O106 C107 1.443(2) .
C107 C108 1.495(3) .
C107 H10E 0.9900 .
C107 H10F 0.9900 .
C108 H10G 0.9800 .
C108 H10H 0.9800 .
C108 H10I 0.9800 .
C501 C502 1.389(3) .
C501 C506 1.408(3) .
C502 C503 1.392(3) .
C502 H50A 0.9500 .
C503 C504 1.376(4) .
C503 H50B 0.9500 .
C504 C505 1.383(4) .
C504 H50C 0.9500 .
C505 C506 1.392(3) .
C505 H50D 0.9500 .
C506 O506 1.359(3) .
O506 C507 1.435(3) .
C507 C508 1.500(4) .
C507 H50E 0.9900 .
C507 H50F 0.9900 .
C508 H50G 0.9800 .
C508 H50H 0.9800 .
C508 H50I 0.9800 .

loop_
_geom_torsion_atom_site_label_1
_geom_torsion_atom_site_label_2
_geom_torsion_atom_site_label_3
_geom_torsion_atom_site_label_4
_geom_torsion
_geom_torsion_site_symmetry_1
_geom_torsion_site_symmetry_4
P1 Ni1 P1 C501 -96.57(7) 2_453 .
I31 Ni1 P1 C501 166.19(7) 2_453 .
I31 Ni1 P1 C501 67.26(7) . .
P1 Ni1 P1 C101 143.55(7) 2_453 .
I31 Ni1 P1 C101 46.32(9) 2_453 .
I31 Ni1 P1 C101 -52.62(7) . .
P1 Ni1 P1 C1 26.26(6) 2_453 .
I31 Ni1 P1 C1 -70.97(9) 2_453 .
I31 Ni1 P1 C1 -169.91(7) . .
C501 P1 C1 C2 58.50(14) . .
C101 P1 C1 C2 167.41(12) . .
Ni1 P1 C1 C2 -69.27(13) . .
P1 C1 C2 C3 -84.96(19) . .
P1 C1 C2 C3 155.18(13) . 2_453
P1 C1 C2 C1 34.45(7) . 2_453
C3 C2 C3 C4 -56.57(16) 2_453 .
C1 C2 C3 C4 63.3(2) 2_453 .
C1 C2 C3 C4 -175.09(19) . .
C501 P1 C101 C102 -16.76(18) . .
C1 P1 C101 C102 -127.23(16) . .
Ni1 P1 C101 C102 109.34(15) . .
C501 P1 C101 C106 160.87(15) . .
C1 P1 C101 C106 50.41(17) . .
Ni1 P1 C101 C106 -73.02(16) . .
C106 C101 C102 C103 -4.7(3) . .
P1 C101 C102 C103 172.95(16) . .
C101 C102 C103 C104 -0.8(3) . .
C102 C103 C104 C105 3.9(3) . .
C103 C104 C105 C106 -1.5(3) . .
C104 C105 C106 O106 173.74(19) . .
C104 C105 C106 C101 -4.2(3) . .
C102 C101 C106 O106 -170.92(17) . .
P1 C101 C106 O106 11.4(2) . .
C102 C101 C106 C105 7.2(3) . .
P1 C101 C106 C105 -170.51(15) . .
C105 C106 O106 C107 13.2(3) . .
C101 C106 O106 C107 -168.80(17) . .
C106 O106 C107 C108 80.1(2) . .
C101 P1 C501 C502 129.60(16) . .
C1 P1 C501 C502 -122.25(16) . .
Ni1 P1 C501 C502 4.59(18) . .
C101 P1 C501 C506 -52.53(17) . .
C1 P1 C501 C506 55.62(17) . .
Ni1 P1 C501 C506 -177.54(13) . .
C506 C501 C502 C503 0.9(3) . .
P1 C501 C502 C503 178.83(16) . .
C501 C502 C503 C504 1.1(3) . .
C502 C503 C504 C505 -1.9(4) . .
C503 C504 C505 C506 0.7(4) . .
C504 C505 C506 O506 -177.5(2) . .
C504 C505 C506 C501 1.4(3) . .
C502 C501 C506 O506 176.82(17) . .
P1 C501 C506 O506 -1.1(2) . .
C502 C501 C506 C505 -2.1(3) . .
P1 C501 C506 C505 179.97(17) . .
C505 C506 O506 C507 -13.0(3) . .
C501 C506 O506 C507 168.1(2) . .
C506 O506 C507 C508 -168.3(2) . .
